data_7129672
loop_
_publ_author_name
'Hadlington, Terrance J.'
'Keil, Philip Maximilian'

_publ_section_title
;
 Accessing cationic tetrylene-nickel(0) systems featuring donor-acceptor
 E-Ni triple bonds (E = Ge, Sn)
;
_journal_name_full 'Chemical Communications'
_journal_paper_doi 10.1039/D2CC00422D
_journal_year 2022
_chemical_formula_moiety 'C42 H76 Cl2 N2 Si2 Sn2'
_chemical_formula_sum 'C42 H76 Cl2 N2 Si2 Sn2'
_chemical_formula_weight 973.50
_space_group_crystal_system triclinic
_space_group_IT_number 2
_space_group_name_Hall '-P 1'
_space_group_name_H-M_alt 'P -1'
_atom_sites_solution_hydrogens geom
_atom_sites_solution_primary direct
_atom_sites_solution_secondary difmap
_audit_creation_method SHELXL-2018/3
_audit_update_record
;
2022-02-03 deposited with the CCDC.	2022-02-07 downloaded from the CCDC.
;
_cell_angle_alpha 101.80(3)
_cell_angle_beta 96.15(3)
_cell_angle_gamma 109.26(3)
_cell_formula_units_Z 1
_cell_length_a 9.148(2)
_cell_length_b 9.655(2)
_cell_length_c 15.011(3)
_cell_measurement_reflns_used 2000
_cell_measurement_temperature 150(2)
_cell_measurement_theta_max 32.50
_cell_measurement_theta_min 1.92
_cell_volume 1203.1(6)
_computing_cell_refinement 'STOE X-AREA 1.76'
_computing_data_collection 'STOE X-AREA 1.76'
_computing_data_reduction 'STOE X-AREA 1.76'
_computing_structure_refinement 'SHELXL-2018/3 (Sheldrick, 2018)'
_computing_structure_solution 'SHELXT 2018/2 (Sheldrick, 2018)'
_diffrn_ambient_temperature 150(2)
_diffrn_detector Pilatus300K
_diffrn_detector_area_resol_mean 5.81
_diffrn_measured_fraction_theta_full 0.998
_diffrn_measured_fraction_theta_max 0.997
_diffrn_measurement_device_type 'STOE StadiVari'
_diffrn_measurement_method '\w scans'
_diffrn_radiation_collimation '0.6 mm diameter'
_diffrn_radiation_monochromator 'Graded multilayer mirror'
_diffrn_radiation_type 'Mo K\a'
_diffrn_radiation_wavelength 0.71073
_diffrn_reflns_av_R_equivalents 0.0131
_diffrn_reflns_av_unetI/netI 0.0136
_diffrn_reflns_Laue_measured_fraction_full 0.998
_diffrn_reflns_Laue_measured_fraction_max 0.997
_diffrn_reflns_limit_h_max 11
_diffrn_reflns_limit_h_min -11
_diffrn_reflns_limit_k_max 11
_diffrn_reflns_limit_k_min -11
_diffrn_reflns_limit_l_max 18
_diffrn_reflns_limit_l_min -18
_diffrn_reflns_number 16820
_diffrn_reflns_point_group_measured_fraction_full 0.998
_diffrn_reflns_point_group_measured_fraction_max 0.997
_diffrn_reflns_theta_full 25.242
_diffrn_reflns_theta_max 25.999
_diffrn_reflns_theta_min 2.663
_diffrn_source 'Genix 3D HF Mo'
_diffrn_source_current 1.000
_diffrn_source_power 0.050
_diffrn_source_voltage 50
_exptl_absorpt_coefficient_mu 1.227
_exptl_absorpt_correction_T_max 1.000
_exptl_absorpt_correction_T_min 0.747
_exptl_absorpt_correction_type empirical
_exptl_absorpt_process_details 'STOE X-AREA 1.76'
_exptl_crystal_colour colourless
_exptl_crystal_density_diffrn 1.343
_exptl_crystal_description block
_exptl_crystal_F_000 504
_exptl_crystal_size_max 0.23
_exptl_crystal_size_mid 0.22
_exptl_crystal_size_min 0.13
_refine_diff_density_max 0.337
_refine_diff_density_min -0.251
_refine_diff_density_rms 0.043
_refine_ls_extinction_method none
_refine_ls_goodness_of_fit_ref 1.025
_refine_ls_hydrogen_treatment constr
_refine_ls_matrix_type full
_refine_ls_number_parameters 236
_refine_ls_number_reflns 4727
_refine_ls_number_restraints 0
_refine_ls_restrained_S_all 1.025
_refine_ls_R_factor_all 0.0199
_refine_ls_R_factor_gt 0.0167
_refine_ls_shift/su_max 0.002
_refine_ls_shift/su_mean 0.000
_refine_ls_structure_factor_coef Fsqd
_refine_ls_weighting_details 'w=1/[\s^2^(Fo^2^)+(0.0270P)^2^+0.2471P] where P=(Fo^2^+2Fc^2^)/3'
_refine_ls_weighting_scheme calc
_refine_ls_wR_factor_gt 0.0432
_refine_ls_wR_factor_ref 0.0439
_reflns_Friedel_coverage 0.000
_reflns_number_gt 4323
_reflns_number_total 4727
_reflns_threshold_expression 'I > 2\s(I)'
_cod_data_source_file d2cc00422d2.cif
_cod_data_source_block compound_2
_cod_original_cell_volume 1203.1(5)
_cod_database_code 7129672
_shelx_shelxl_version_number 2018/3
_shelx_space_group_comment
;
The symmetry employed for this shelxl refinement is uniquely defined
by the following loop, which should always be used as a source of
symmetry information in preference to the above space-group names.
They are only intended as comments.
;

loop_
_space_group_symop_operation_xyz
'x, y, z'
'-x, -y, -z'

loop_
_atom_site_label
_atom_site_type_symbol
_atom_site_fract_x
_atom_site_fract_y
_atom_site_fract_z
_atom_site_U_iso_or_equiv
_atom_site_adp_type
_atom_site_occupancy
_atom_site_site_symmetry_order
_atom_site_calc_flag
_atom_site_refinement_flags_posn
_atom_site_refinement_flags_adp
_atom_site_refinement_flags_occupancy
_atom_site_disorder_assembly
_atom_site_disorder_group
Sn1 Sn 0.93406(2) 0.32806(2) 0.88197(2) 0.02858(4) Uani 1 1 d . . . . .
Si1 Si 0.74515(4) 0.53570(4) 0.77101(3) 0.01903(8) Uani 1 1 d . . . . .
Cl1 Cl 1.15756(5) 0.59410(5) 0.95383(3) 0.04102(11) Uani 1 1 d . . . . .
N1 N 0.78333(13) 0.37393(12) 0.78776(8) 0.0184(2) Uani 1 1 d . . . . .
C1 C 0.70104(15) 0.22425(15) 0.72446(9) 0.0171(3) Uani 1 1 d . . . . .
C6 C 0.56306(16) 0.12273(15) 0.74376(10) 0.0189(3) Uani 1 1 d . . . . .
C2 C 0.76170(16) 0.17450(15) 0.64565(10) 0.0192(3) Uani 1 1 d . . . . .
C5 C 0.48705(17) -0.02183(16) 0.68272(10) 0.0237(3) Uani 1 1 d . . . . .
H5 H 0.394330 -0.089718 0.695254 0.028 Uiso 1 1 calc R U . . .
C3 C 0.68080(18) 0.02947(16) 0.58718(10) 0.0235(3) Uani 1 1 d . . . . .
H3 H 0.720603 -0.003233 0.534117 0.028 Uiso 1 1 calc R U . . .
C10 C 0.49355(17) 0.16064(16) 0.82904(10) 0.0226(3) Uani 1 1 d . . . . .
H10 H 0.550974 0.270464 0.860901 0.027 Uiso 1 1 calc R U . . .
C16 C 0.53346(17) 0.47064(16) 0.70669(11) 0.0236(3) Uani 1 1 d . . . . .
H16 H 0.468607 0.394091 0.736411 0.028 Uiso 1 1 calc R U . . .
C7 C 0.91518(17) 0.27084(17) 0.62284(11) 0.0258(3) Uani 1 1 d . . . . .
H7 H 0.953892 0.373087 0.667733 0.031 Uiso 1 1 calc R U . . .
C19 C 0.88322(17) 0.63378(16) 0.69769(11) 0.0252(3) Uani 1 1 d . . . . .
H19 H 0.868172 0.553830 0.639793 0.030 Uiso 1 1 calc R U . . .
C13 C 0.77585(19) 0.66230(17) 0.89149(11) 0.0296(3) Uani 1 1 d . . . . .
H13 H 0.869019 0.653963 0.928269 0.035 Uiso 1 1 calc R U . . .
C4 C 0.54409(18) -0.06750(16) 0.60487(10) 0.0255(3) Uani 1 1 d . . . . .
H4 H 0.489715 -0.164998 0.563678 0.031 Uiso 1 1 calc R U . . .
C21 C 1.05862(19) 0.68847(18) 0.74196(12) 0.0329(4) Uani 1 1 d . . . . .
H21A H 1.123406 0.724626 0.697596 0.049 Uiso 1 1 calc R U . . .
H21B H 1.082168 0.604274 0.758838 0.049 Uiso 1 1 calc R U . . .
H21C H 1.082123 0.771375 0.797675 0.049 Uiso 1 1 calc R U . . .
C18 C 0.5087(2) 0.3889(2) 0.60416(11) 0.0323(4) Uani 1 1 d . . . . .
H18A H 0.397530 0.357136 0.575447 0.048 Uiso 1 1 calc R U . . .
H18B H 0.538554 0.299409 0.599232 0.048 Uiso 1 1 calc R U . . .
H18C H 0.574377 0.457771 0.572304 0.048 Uiso 1 1 calc R U . . .
C12 C 0.31769(18) 0.13436(19) 0.80357(13) 0.0328(4) Uani 1 1 d . . . . .
H12A H 0.303403 0.194078 0.760127 0.049 Uiso 1 1 calc R U . . .
H12B H 0.278983 0.165798 0.859783 0.049 Uiso 1 1 calc R U . . .
H12C H 0.258428 0.026425 0.774545 0.049 Uiso 1 1 calc R U . . .
C20 C 0.8467(2) 0.76275(19) 0.66526(14) 0.0392(4) Uani 1 1 d . . . . .
H20A H 0.855427 0.843382 0.719442 0.059 Uiso 1 1 calc R U . . .
H20B H 0.739412 0.722721 0.628701 0.059 Uiso 1 1 calc R U . . .
H20C H 0.922139 0.803909 0.627065 0.059 Uiso 1 1 calc R U . . .
C14 C 0.6378(2) 0.6050(2) 0.94147(13) 0.0417(4) Uani 1 1 d . . . . .
H14A H 0.669881 0.657480 1.007559 0.063 Uiso 1 1 calc R U . . .
H14B H 0.608622 0.495524 0.934000 0.063 Uiso 1 1 calc R U . . .
H14C H 0.547029 0.625517 0.914610 0.063 Uiso 1 1 calc R U . . .
C15 C 0.8178(3) 0.83345(18) 0.89930(14) 0.0465(5) Uani 1 1 d . . . . .
H15A H 0.730599 0.848974 0.863938 0.070 Uiso 1 1 calc R U . . .
H15B H 0.913628 0.872068 0.874372 0.070 Uiso 1 1 calc R U . . .
H15C H 0.835628 0.887887 0.964550 0.070 Uiso 1 1 calc R U . . .
C8 C 0.8938(2) 0.2930(2) 0.52474(12) 0.0360(4) Uani 1 1 d . . . . .
H8A H 0.860152 0.194537 0.479327 0.054 Uiso 1 1 calc R U . . .
H8B H 0.994109 0.360210 0.514837 0.054 Uiso 1 1 calc R U . . .
H8C H 0.813595 0.338530 0.517304 0.054 Uiso 1 1 calc R U . . .
C11 C 0.5156(2) 0.06715(19) 0.89751(11) 0.0339(4) Uani 1 1 d . . . . .
H11A H 0.457500 -0.040920 0.868299 0.051 Uiso 1 1 calc R U . . .
H11B H 0.475500 0.097900 0.953265 0.051 Uiso 1 1 calc R U . . .
H11C H 0.628001 0.084933 0.914565 0.051 Uiso 1 1 calc R U . . .
C17 C 0.4625(2) 0.5966(2) 0.71508(14) 0.0396(4) Uani 1 1 d . . . . .
H17A H 0.522796 0.675484 0.687349 0.059 Uiso 1 1 calc R U . . .
H17B H 0.467365 0.641116 0.780652 0.059 Uiso 1 1 calc R U . . .
H17C H 0.352336 0.552835 0.682567 0.059 Uiso 1 1 calc R U . . .
C9 C 1.0404(2) 0.1994(2) 0.63570(15) 0.0448(5) Uani 1 1 d . . . . .
H9A H 1.054824 0.188005 0.699092 0.067 Uiso 1 1 calc R U . . .
H9B H 1.140454 0.265063 0.624630 0.067 Uiso 1 1 calc R U . . .
H9C H 1.005794 0.099591 0.591592 0.067 Uiso 1 1 calc R U . . .

loop_
_atom_site_aniso_label
_atom_site_aniso_U_11
_atom_site_aniso_U_22
_atom_site_aniso_U_33
_atom_site_aniso_U_23
_atom_site_aniso_U_13
_atom_site_aniso_U_12
Sn1 0.02765(7) 0.03096(7) 0.02221(6) 0.00516(4) -0.00589(4) 0.00863(5)
Si1 0.02098(19) 0.01427(18) 0.02035(19) 0.00341(15) 0.00596(15) 0.00446(15)
Cl1 0.0299(2) 0.0490(3) 0.0260(2) 0.00635(18) -0.00171(16) -0.00480(18)
N1 0.0195(6) 0.0155(5) 0.0162(6) 0.0023(5) -0.0002(5) 0.0034(5)
C1 0.0183(6) 0.0152(6) 0.0166(7) 0.0043(5) -0.0014(5) 0.0057(5)
C6 0.0200(7) 0.0180(7) 0.0177(7) 0.0058(5) 0.0004(5) 0.0061(5)
C2 0.0208(7) 0.0194(7) 0.0185(7) 0.0058(5) 0.0020(5) 0.0086(6)
C5 0.0232(7) 0.0179(7) 0.0247(8) 0.0056(6) 0.0021(6) 0.0015(6)
C3 0.0298(8) 0.0227(7) 0.0184(7) 0.0029(6) 0.0042(6) 0.0115(6)
C10 0.0251(7) 0.0190(7) 0.0220(7) 0.0054(6) 0.0062(6) 0.0053(6)
C16 0.0230(7) 0.0225(7) 0.0286(8) 0.0106(6) 0.0067(6) 0.0093(6)
C7 0.0246(7) 0.0243(7) 0.0282(8) 0.0057(6) 0.0096(6) 0.0079(6)
C19 0.0293(8) 0.0196(7) 0.0285(8) 0.0090(6) 0.0111(6) 0.0078(6)
C13 0.0349(8) 0.0207(7) 0.0269(8) -0.0012(6) 0.0093(7) 0.0054(6)
C4 0.0311(8) 0.0165(7) 0.0222(7) 0.0002(6) -0.0004(6) 0.0047(6)
C21 0.0291(8) 0.0262(8) 0.0384(10) 0.0095(7) 0.0114(7) 0.0013(7)
C18 0.0312(8) 0.0396(9) 0.0278(8) 0.0091(7) -0.0001(7) 0.0166(7)
C12 0.0262(8) 0.0305(8) 0.0424(10) 0.0111(7) 0.0123(7) 0.0086(7)
C20 0.0482(10) 0.0313(9) 0.0520(11) 0.0248(8) 0.0248(9) 0.0188(8)
C14 0.0535(11) 0.0316(9) 0.0346(10) -0.0007(7) 0.0232(9) 0.0093(8)
C15 0.0593(12) 0.0203(8) 0.0500(12) -0.0047(8) 0.0240(10) 0.0057(8)
C8 0.0437(10) 0.0339(9) 0.0311(9) 0.0116(7) 0.0181(8) 0.0095(8)
C11 0.0445(10) 0.0347(9) 0.0252(8) 0.0133(7) 0.0107(7) 0.0131(8)
C17 0.0379(9) 0.0365(9) 0.0543(12) 0.0154(8) 0.0112(8) 0.0229(8)
C9 0.0266(9) 0.0499(11) 0.0647(13) 0.0209(10) 0.0147(9) 0.0169(8)

loop_
_atom_type_symbol
_atom_type_description
_atom_type_scat_dispersion_real
_atom_type_scat_dispersion_imag
_atom_type_scat_source
C C 0.0033 0.0016 'International Tables Vol C Tables 4.2.6.8 and 6.1.1.4'
H H 0.0000 0.0000 'International Tables Vol C Tables 4.2.6.8 and 6.1.1.4'
N N 0.0061 0.0033 'International Tables Vol C Tables 4.2.6.8 and 6.1.1.4'
Si Si 0.0817 0.0704 'International Tables Vol C Tables 4.2.6.8 and 6.1.1.4'
Cl Cl 0.1484 0.1585 'International Tables Vol C Tables 4.2.6.8 and 6.1.1.4'
Sn Sn -0.6537 1.4246 'International Tables Vol C Tables 4.2.6.8 and 6.1.1.4'

loop_
_geom_angle_atom_site_label_1
_geom_angle_atom_site_label_2
_geom_angle_atom_site_label_3
_geom_angle
_geom_angle_site_symmetry_1
_geom_angle_site_symmetry_3
_geom_angle_publ_flag
N1 Sn1 Cl1 102.88(4) . . ?
N1 Sn1 Cl1 103.19(4) . 2_767 ?
Cl1 Sn1 Cl1 80.56(4) . 2_767 ?
N1 Si1 C13 105.81(7) . . ?
N1 Si1 C16 108.21(7) . . ?
C13 Si1 C16 111.70(8) . . ?
N1 Si1 C19 110.21(6) . . ?
C13 Si1 C19 112.12(8) . . ?
C16 Si1 C19 108.70(7) . . ?
Sn1 Cl1 Sn1 99.44(4) . 2_767 ?
C1 N1 Si1 121.90(9) . . ?
C1 N1 Sn1 101.47(8) . . ?
Si1 N1 Sn1 136.61(7) . . ?
C6 C1 C2 119.02(12) . . ?
C6 C1 N1 120.01(12) . . ?
C2 C1 N1 120.88(12) . . ?
C5 C6 C1 119.11(13) . . ?
C5 C6 C10 117.43(13) . . ?
C1 C6 C10 123.44(13) . . ?
C3 C2 C1 119.30(13) . . ?
C3 C2 C7 117.70(13) . . ?
C1 C2 C7 122.98(13) . . ?
C4 C5 C6 121.44(14) . . ?
C4 C3 C2 121.43(14) . . ?
C6 C10 C12 111.96(13) . . ?
C6 C10 C11 111.13(12) . . ?
C12 C10 C11 109.34(13) . . ?
C18 C16 C17 109.40(13) . . ?
C18 C16 Si1 113.59(11) . . ?
C17 C16 Si1 114.70(12) . . ?
C2 C7 C8 112.69(13) . . ?
C2 C7 C9 109.90(13) . . ?
C8 C7 C9 110.19(14) . . ?
C21 C19 C20 110.00(13) . . ?
C21 C19 Si1 113.39(11) . . ?
C20 C19 Si1 115.72(11) . . ?
C14 C13 C15 109.80(14) . . ?
C14 C13 Si1 112.66(11) . . ?
C15 C13 Si1 116.62(12) . . ?
C5 C4 C3 119.62(14) . . ?

loop_
_geom_bond_atom_site_label_1
_geom_bond_atom_site_label_2
_geom_bond_distance
_geom_bond_site_symmetry_2
_geom_bond_publ_flag
Sn1 N1 2.0826(13) . ?
Sn1 Cl1 2.6203(13) . ?
Sn1 Cl1 2.7291(8) 2_767 ?
Si1 N1 1.7692(12) . ?
Si1 C13 1.8983(17) . ?
Si1 C16 1.9032(17) . ?
Si1 C19 1.9079(16) . ?
N1 C1 1.4575(18) . ?
C1 C6 1.420(2) . ?
C1 C2 1.423(2) . ?
C6 C5 1.404(2) . ?
C6 C10 1.522(2) . ?
C2 C3 1.397(2) . ?
C2 C7 1.525(2) . ?
C5 C4 1.380(2) . ?
C3 C4 1.383(2) . ?
C10 C12 1.535(2) . ?
C10 C11 1.539(2) . ?
C16 C18 1.534(2) . ?
C16 C17 1.547(2) . ?
C7 C8 1.532(2) . ?
C7 C9 1.534(2) . ?
C19 C21 1.537(2) . ?
C19 C20 1.546(2) . ?
C13 C14 1.542(2) . ?
C13 C15 1.545(2) . ?
